data_4348247
loop_
_publ_author_name
'Saha, Manideepa'
'Nasani, Rajendar'
'Das, Mriganka'
'Mobin, Shaikh M.'
'Pathak, Biswarup'
'Mukhopadhyay, Suman'

_publ_section_title
;
 The effect of remote substitution on the formation of preferential
 isomers of cobalt(iii)-tetrazolate complexes by microwave assisted
 cycloaddition
;
_journal_issue 8
_journal_name_full 'Inorg. Chem. Front.'
_journal_page_first 599
_journal_paper_doi 10.1039/C4QI00089G
_journal_volume 1
_journal_year 2014
_chemical_formula_sum 'C20 H24 Co N15 O4'
_chemical_formula_weight 597.47
_space_group_IT_number 14
_space_group_name_Hall '-P 2ybc'
_space_group_name_H-M_alt 'P 1 21/c 1'
_symmetry_cell_setting monoclinic
_symmetry_space_group_name_H-M 'P 1 21/c 1'
_atom_sites_solution_hydrogens geom
_atom_sites_solution_primary direct
_atom_sites_solution_secondary difmap
_audit_creation_method SHELXL-97
_cell_angle_alpha 90.00
_cell_angle_beta 92.388(4)
_cell_angle_gamma 90.00
_cell_formula_units_Z 4
_cell_length_a 11.6957(6)
_cell_length_b 18.9480(6)
_cell_length_c 12.5618(3)
_cell_measurement_reflns_used 5109
_cell_measurement_temperature 293(2)
_cell_measurement_theta_max 32.4663
_cell_measurement_theta_min 3.1656
_cell_volume 2781.40(18)
_computing_cell_refinement 'CrysAlis RED, Oxford Diffraction Ltd.,'
_computing_data_collection 'CrysAlis CCD, Oxford Diffraction Ltd.,'
_computing_data_reduction 'CrysAlis RED, Oxford Diffraction Ltd.,'
_computing_molecular_graphics Ortep3
_computing_publication_material Shelx97
_computing_structure_refinement 'SHELXL-97 (Sheldrick, 1997)'
_computing_structure_solution 'SHELXS-97 (Sheldrick, 1997)'
_diffrn_ambient_temperature 150(2)
_diffrn_detector_area_resol_mean 15.9948
_diffrn_measured_fraction_theta_full 0.998
_diffrn_measured_fraction_theta_max 0.998
_diffrn_measurement_device_type 'OXFORD DIFFRACTION SUPER NOVA'
_diffrn_measurement_method \w/q-scan
_diffrn_radiation_monochromator graphite
_diffrn_radiation_source 'Micro-Focus (Mo) X-ray Source'
_diffrn_radiation_type MoK\a
_diffrn_radiation_wavelength 0.71073
_diffrn_reflns_av_R_equivalents 0.0387
_diffrn_reflns_av_sigmaI/netI 0.0414
_diffrn_reflns_limit_h_max 11
_diffrn_reflns_limit_h_min -13
_diffrn_reflns_limit_k_max 22
_diffrn_reflns_limit_k_min -22
_diffrn_reflns_limit_l_max 14
_diffrn_reflns_limit_l_min -14
_diffrn_reflns_number 15822
_diffrn_reflns_theta_full 25.00
_diffrn_reflns_theta_max 25.00
_diffrn_reflns_theta_min 3.17
_exptl_absorpt_coefficient_mu 0.673
_exptl_absorpt_correction_T_max 0.8716
_exptl_absorpt_correction_T_min 0.8085
_exptl_absorpt_correction_type multi-scan
_exptl_absorpt_process_details
;
CrysAlis RED, Oxford Diffraction Ltd.,
Version 1.171.31.7 (release 18-10-2006 CrysAlis171 .NET)
(compiled Oct 18 2006,16:28:17)
Empirical absorption correction using spherical harmonics,
implemented in SCALE3 ABSPACK scaling algorithm.
;
_exptl_crystal_colour YELLOW
_exptl_crystal_density_diffrn 1.427
_exptl_crystal_density_method 'not measured'
_exptl_crystal_description block
_exptl_crystal_F_000 1232
_exptl_crystal_size_max 0.33
_exptl_crystal_size_mid 0.26
_exptl_crystal_size_min 0.21
_refine_diff_density_max 0.587
_refine_diff_density_min -0.316
_refine_diff_density_rms 0.059
_refine_ls_extinction_method none
_refine_ls_goodness_of_fit_ref 1.034
_refine_ls_hydrogen_treatment RIDING
_refine_ls_matrix_type full
_refine_ls_number_parameters 361
_refine_ls_number_reflns 4888
_refine_ls_number_restraints 25
_refine_ls_restrained_S_all 1.036
_refine_ls_R_factor_all 0.0676
_refine_ls_R_factor_gt 0.0502
_refine_ls_shift/su_max 0.001
_refine_ls_shift/su_mean 0.000
_refine_ls_structure_factor_coef Fsqd
_refine_ls_weighting_details 'calc w=1/[\s^2^(Fo^2^)+(0.0746P)^2^+1.6889P] where P=(Fo^2^+2Fc^2^)/3'
_refine_ls_weighting_scheme calc
_refine_ls_wR_factor_gt 0.1328
_refine_ls_wR_factor_ref 0.1467
_reflns_number_gt 3766
_reflns_number_total 4888
_reflns_threshold_expression >2sigma(I)
_cod_data_source_file c4qi00089g2.cif
_cod_data_source_block sm028
_cod_depositor_comments
;
The following automatic conversions were performed:

data item '_symmetry_cell_setting' value 'Monoclinic' was changed to
'monoclinic' in accordance with the
/home/saulius/struct/COD-crude-data/automatic-downloads/DataCite-retrospective/RSC/depositions/lib/dictionaries/cif_core.dic
dictionary named 'cif_core.dic' version 2.4.2 last updated on
2011-04-26.

Automatic conversion script
Id: cif_fix_values 6909 2019-04-08 15:41:33Z antanas 
;
_cod_original_sg_symbol_H-M 'P 21/c'
_cod_database_code 4348247

loop_
_symmetry_equiv_pos_as_xyz
'x, y, z'
'-x, y+1/2, -z+1/2'
'-x, -y, -z'
'x, -y-1/2, z-1/2'

loop_
_atom_site_label
_atom_site_type_symbol
_atom_site_fract_x
_atom_site_fract_y
_atom_site_fract_z
_atom_site_U_iso_or_equiv
_atom_site_adp_type
_atom_site_occupancy
_atom_site_symmetry_multiplicity
_atom_site_calc_flag
_atom_site_refinement_flags
Co01 Co 0.36784(4) 0.16380(2) 0.65436(3) 0.03897(17) Uani 1 1 d .
N1 N 0.2804(3) 0.07646(14) 0.6347(2) 0.0472(7) Uani 1 1 d .
H1A H 0.3217 0.0399 0.6610 0.057 Uiso 1 1 calc R
H1B H 0.2155 0.0792 0.6706 0.057 Uiso 1 1 calc R
N2 N 0.3259(3) 0.18243(15) 0.5046(2) 0.0500(7) Uani 1 1 d .
H2A H 0.3056 0.2280 0.4962 0.060 Uiso 1 1 calc R
H2B H 0.3862 0.1740 0.4642 0.060 Uiso 1 1 calc R
N3 N 0.4603(3) 0.24942(13) 0.6677(2) 0.0444(7) Uani 1 1 d .
H3A H 0.4428 0.2786 0.6128 0.053 Uiso 1 1 calc R
H3B H 0.4448 0.2720 0.7285 0.053 Uiso 1 1 calc R
N4 N 0.5107(2) 0.11798(14) 0.6182(2) 0.0449(7) Uani 1 1 d .
H4A H 0.5370 0.0916 0.6735 0.054 Uiso 1 1 calc R
H4B H 0.4979 0.0893 0.5618 0.054 Uiso 1 1 calc R
N5 N 0.2335(3) 0.21432(14) 0.6927(2) 0.0473(7) Uani 1 1 d .
N6 N 0.2019(3) 0.27546(17) 0.6518(3) 0.0688(10) Uani 1 1 d .
N7 N 0.1069(3) 0.29596(19) 0.6991(3) 0.0723(10) Uani 1 1 d .
N8 N 0.1636(3) 0.19423(16) 0.7677(2) 0.0588(8) Uani 1 1 d .
N9 N -0.1985(4) 0.2436(3) 0.9723(4) 0.0955(14) Uani 1 1 d .
N10 N 0.3949(2) 0.14252(14) 0.80259(19) 0.0423(7) Uani 1 1 d .
N11 N 0.4171(3) 0.19010(14) 0.8766(2) 0.0493(7) Uani 1 1 d .
N12 N 0.4054(3) 0.15875(14) 0.9709(2) 0.0511(8) Uani 1 1 d .
N13 N 0.3695(3) 0.07986(13) 0.8441(2) 0.0445(7) Uani 1 1 d .
N14 N 0.3318(3) -0.06461(18) 1.1871(3) 0.0674(9) Uani 1 1 d .
C1 C 0.2521(4) 0.0647(2) 0.5202(3) 0.0619(10) Uani 1 1 d .
H1C H 0.1851 0.0348 0.5114 0.074 Uiso 1 1 calc R
H1D H 0.3155 0.0419 0.4866 0.074 Uiso 1 1 calc R
C2 C 0.2291(4) 0.1360(2) 0.4708(3) 0.0592(10) Uani 1 1 d .
H2C H 0.2237 0.1322 0.3938 0.071 Uiso 1 1 calc R
H2D H 0.1577 0.1551 0.4949 0.071 Uiso 1 1 calc R
C3 C 0.5831(4) 0.2312(2) 0.6683(3) 0.0593(10) Uani 1 1 d .
H3C H 0.6100 0.2175 0.7394 0.071 Uiso 1 1 calc R
H3D H 0.6274 0.2716 0.6463 0.071 Uiso 1 1 calc R
C4 C 0.5968(3) 0.17149(19) 0.5926(3) 0.0571(10) Uani 1 1 d .
H4C H 0.5846 0.1876 0.5197 0.069 Uiso 1 1 calc R
H4D H 0.6732 0.1518 0.6007 0.069 Uiso 1 1 calc R
C5 C 0.0860(3) 0.2451(2) 0.7690(3) 0.0549(9) Uani 1 1 d .
C6 C -0.0112(4) 0.2452(2) 0.8395(3) 0.0596(10) Uani 1 1 d .
C7 C -0.0113(4) 0.2034(3) 0.9290(4) 0.0780(13) Uani 1 1 d .
H7 H 0.0513 0.1749 0.9471 0.094 Uiso 1 1 calc R
C8 C -0.1056(5) 0.2044(3) 0.9918(4) 0.0979(17) Uani 1 1 d .
H8 H -0.1040 0.1756 1.0518 0.117 Uiso 1 1 calc R
C9 C -0.1062(4) 0.2863(3) 0.8178(4) 0.0879(15) Uani 1 1 d .
H9 H -0.1099 0.3155 0.7583 0.106 Uiso 1 1 calc R
C10 C -0.1966(5) 0.2834(3) 0.8863(5) 0.1014(18) Uani 1 1 d .
H10 H -0.2601 0.3116 0.8703 0.122 Uiso 1 1 calc R
C11 C 0.3764(3) 0.09202(16) 0.9485(2) 0.0442(8) Uani 1 1 d .
C12 C 0.3563(3) 0.03776(17) 1.0295(2) 0.0452(8) Uani 1 1 d .
C13 C 0.3435(4) 0.0565(2) 1.1349(3) 0.0583(10) Uani 1 1 d .
H13 H 0.3429 0.1037 1.1551 0.070 Uiso 1 1 calc R
C14 C 0.3316(4) 0.0039(2) 1.2092(3) 0.0664(11) Uani 1 1 d .
H14 H 0.3227 0.0173 1.2796 0.080 Uiso 1 1 calc R
C15 C 0.3535(3) -0.03339(18) 1.0042(3) 0.0519(9) Uani 1 1 d .
H15 H 0.3602 -0.0483 0.9342 0.062 Uiso 1 1 calc R
C16 C 0.3406(4) -0.0818(2) 1.0851(3) 0.0600(10) Uani 1 1 d .
H16 H 0.3379 -0.1294 1.0671 0.072 Uiso 1 1 calc R
N111 N 0.4510(3) 0.91022(16) 0.6611(2) 0.0597(9) Uani 1 1 d .
O111 O 0.4610(3) 0.95626(14) 0.5925(2) 0.0807(10) Uani 1 1 d .
O222 O 0.5164(3) 0.85834(15) 0.6597(2) 0.0825(10) Uani 1 1 d .
O333 O 0.3799(3) 0.9143(2) 0.7286(3) 0.1069(13) Uani 1 1 d .
O101 O 1.0404(6) 0.0313(4) 0.6872(7) 0.215(3) Uani 1 1 d U
C111 C 0.9308(12) 0.1039(8) 0.5787(15) 0.241(6) Uani 1 1 d U
C333 C 1.047(3) -0.0065(11) 0.8670(17) 0.345(10) Uani 1 1 d U
C222 C 0.9266(10) 0.0657(8) 0.6691(12) 0.210(5) Uani 1 1 d U
C444 C 1.039(3) -0.0385(10) 0.7825(18) 0.400(14) Uani 1 1 d U

loop_
_atom_site_aniso_label
_atom_site_aniso_U_11
_atom_site_aniso_U_22
_atom_site_aniso_U_33
_atom_site_aniso_U_23
_atom_site_aniso_U_13
_atom_site_aniso_U_12
Co01 0.0568(3) 0.0317(3) 0.0293(2) 0.00156(16) 0.01254(19) 0.00309(18)
N1 0.0605(19) 0.0411(16) 0.0404(15) 0.0033(12) 0.0081(13) -0.0019(13)
N2 0.069(2) 0.0475(16) 0.0338(14) 0.0058(12) 0.0094(13) 0.0046(14)
N3 0.067(2) 0.0345(15) 0.0326(13) 0.0015(11) 0.0094(12) 0.0005(13)
N4 0.0634(19) 0.0374(15) 0.0345(13) -0.0008(11) 0.0112(12) 0.0052(13)
N5 0.0581(19) 0.0414(16) 0.0436(15) 0.0040(12) 0.0161(13) 0.0070(13)
N6 0.077(2) 0.058(2) 0.074(2) 0.0208(17) 0.0267(18) 0.0206(17)
N7 0.071(2) 0.067(2) 0.081(2) 0.0143(18) 0.0284(19) 0.0239(18)
N8 0.068(2) 0.0559(19) 0.0542(18) 0.0083(15) 0.0254(16) 0.0099(16)
N9 0.080(3) 0.113(4) 0.096(3) 0.003(3) 0.037(2) 0.011(3)
N10 0.0632(19) 0.0328(14) 0.0318(13) 0.0026(11) 0.0136(12) 0.0023(12)
N11 0.083(2) 0.0336(15) 0.0321(14) -0.0010(11) 0.0162(14) -0.0018(14)
N12 0.086(2) 0.0372(16) 0.0317(14) -0.0002(11) 0.0161(14) -0.0019(14)
N13 0.069(2) 0.0319(15) 0.0331(13) 0.0035(11) 0.0096(13) 0.0005(13)
N14 0.088(3) 0.060(2) 0.056(2) 0.0204(16) 0.0154(18) -0.0027(18)
C1 0.083(3) 0.053(2) 0.049(2) -0.0032(17) -0.0010(19) -0.011(2)
C2 0.073(3) 0.059(2) 0.045(2) 0.0032(17) -0.0064(18) -0.003(2)
C3 0.066(3) 0.057(2) 0.055(2) 0.0030(18) 0.0081(19) -0.0091(19)
C4 0.058(2) 0.055(2) 0.059(2) 0.0030(17) 0.0200(18) -0.0001(18)
C5 0.061(2) 0.054(2) 0.050(2) -0.0026(17) 0.0128(17) 0.0089(18)
C6 0.062(3) 0.063(2) 0.055(2) -0.0087(18) 0.0129(18) 0.0037(19)
C7 0.077(3) 0.089(3) 0.071(3) 0.012(2) 0.029(2) 0.015(3)
C8 0.089(4) 0.115(4) 0.092(4) 0.017(3) 0.040(3) 0.017(3)
C9 0.075(3) 0.112(4) 0.078(3) 0.016(3) 0.023(3) 0.030(3)
C10 0.071(4) 0.132(5) 0.103(4) 0.005(4) 0.027(3) 0.034(3)
C11 0.064(2) 0.0365(18) 0.0328(16) 0.0008(13) 0.0105(15) 0.0023(15)
C12 0.058(2) 0.0434(19) 0.0354(16) 0.0058(14) 0.0093(14) -0.0005(16)
C13 0.093(3) 0.043(2) 0.0401(19) 0.0011(15) 0.0164(18) -0.0018(19)
C14 0.098(3) 0.059(3) 0.043(2) 0.0134(18) 0.017(2) -0.001(2)
C15 0.072(3) 0.044(2) 0.0399(18) 0.0021(15) 0.0093(17) 0.0000(17)
C16 0.079(3) 0.044(2) 0.058(2) 0.0109(17) 0.013(2) -0.0035(18)
N111 0.095(3) 0.0426(18) 0.0428(17) -0.0081(14) 0.0148(17) 0.0012(17)
O111 0.138(3) 0.0454(16) 0.0592(17) 0.0080(13) 0.0056(17) 0.0146(16)
O222 0.147(3) 0.0531(17) 0.0490(15) 0.0082(13) 0.0234(17) 0.0358(19)
O333 0.122(3) 0.114(3) 0.088(2) -0.033(2) 0.053(2) -0.011(2)
O101 0.154(6) 0.167(6) 0.328(9) 0.005(5) 0.072(6) -0.027(4)
C111 0.167(10) 0.209(12) 0.35(2) 0.031(11) 0.026(11) -0.014(8)
C333 0.46(3) 0.25(2) 0.322(15) -0.008(14) -0.05(2) 0.050(19)
C222 0.120(7) 0.258(13) 0.254(13) -0.040(9) 0.034(8) -0.053(7)
C444 0.72(4) 0.174(14) 0.31(2) 0.003(11) 0.08(3) 0.10(2)

loop_
_atom_type_symbol
_atom_type_description
_atom_type_scat_dispersion_real
_atom_type_scat_dispersion_imag
_atom_type_scat_source
C C 0.0033 0.0016 'International Tables Vol C Tables 4.2.6.8 and 6.1.1.4'
H H 0.0000 0.0000 'International Tables Vol C Tables 4.2.6.8 and 6.1.1.4'
N N 0.0061 0.0033 'International Tables Vol C Tables 4.2.6.8 and 6.1.1.4'
O O 0.0106 0.0060 'International Tables Vol C Tables 4.2.6.8 and 6.1.1.4'
Co Co 0.3494 0.9721 'International Tables Vol C Tables 4.2.6.8 and 6.1.1.4'

loop_
_geom_angle_atom_site_label_1
_geom_angle_atom_site_label_2
_geom_angle_atom_site_label_3
_geom_angle
N10 Co01 N5 87.98(12)
N10 Co01 N4 91.38(11)
N5 Co01 N4 176.13(12)
N10 Co01 N3 91.31(11)
N5 Co01 N3 91.17(12)
N4 Co01 N3 85.02(12)
N10 Co01 N1 90.51(11)
N5 Co01 N1 91.41(13)
N4 Co01 N1 92.42(12)
N3 Co01 N1 176.90(11)
N10 Co01 N2 174.76(13)
N5 Co01 N2 88.66(12)
N4 Co01 N2 92.24(12)
N3 Co01 N2 92.77(12)
N1 Co01 N2 85.56(12)
C1 N1 Co01 110.2(2)
C1 N1 H1A 109.6
Co01 N1 H1A 109.6
C1 N1 H1B 109.6
Co01 N1 H1B 109.6
H1A N1 H1B 108.1
C2 N2 Co01 109.1(2)
C2 N2 H2A 109.9
Co01 N2 H2A 109.9
C2 N2 H2B 109.9
Co01 N2 H2B 109.9
H2A N2 H2B 108.3
C3 N3 Co01 110.0(2)
C3 N3 H3A 109.7
Co01 N3 H3A 109.7
C3 N3 H3B 109.7
Co01 N3 H3B 109.7
H3A N3 H3B 108.2
C4 N4 Co01 110.1(2)
C4 N4 H4A 109.6
Co01 N4 H4A 109.6
C4 N4 H4B 109.6
Co01 N4 H4B 109.6
H4A N4 H4B 108.2
N6 N5 N8 111.1(3)
N6 N5 Co01 124.1(2)
N8 N5 Co01 124.7(2)
N5 N6 N7 107.9(3)
C5 N7 N6 105.1(3)
C5 N8 N5 104.0(3)
C10 N9 C8 115.4(4)
N11 N10 N13 112.0(2)
N11 N10 Co01 124.2(2)
N13 N10 Co01 122.4(2)
N10 N11 N12 107.3(2)
C11 N12 N11 105.6(2)
C11 N13 N10 103.0(2)
C14 N14 C16 116.2(3)
N1 C1 C2 107.2(3)
N1 C1 H1C 110.3
C2 C1 H1C 110.3
N1 C1 H1D 110.3
C2 C1 H1D 110.3
H1C C1 H1D 108.5
N2 C2 C1 107.0(3)
N2 C2 H2C 110.3
C1 C2 H2C 110.3
N2 C2 H2D 110.3
C1 C2 H2D 110.3
H2C C2 H2D 108.6
N3 C3 C4 107.7(3)
N3 C3 H3C 110.2
C4 C3 H3C 110.2
N3 C3 H3D 110.2
C4 C3 H3D 110.2
H3C C3 H3D 108.5
N4 C4 C3 106.9(3)
N4 C4 H4C 110.3
C3 C4 H4C 110.3
N4 C4 H4D 110.3
C3 C4 H4D 110.3
H4C C4 H4D 108.6
N8 C5 N7 111.9(3)
N8 C5 C6 123.8(3)
N7 C5 C6 124.3(3)
C7 C6 C9 117.4(4)
C7 C6 C5 121.3(4)
C9 C6 C5 121.3(4)
C6 C7 C8 119.1(5)
C6 C7 H7 120.4
C8 C7 H7 120.4
N9 C8 C7 124.6(5)
N9 C8 H8 117.7
C7 C8 H8 117.7
C6 C9 C10 119.0(5)
C6 C9 H9 120.5
C10 C9 H9 120.5
N9 C10 C9 124.5(5)
N9 C10 H10 117.7
C9 C10 H10 117.7
N13 C11 N12 112.1(3)
N13 C11 C12 123.7(3)
N12 C11 C12 124.2(3)
C13 C12 C15 117.7(3)
C13 C12 C11 120.6(3)
C15 C12 C11 121.6(3)
C14 C13 C12 118.8(3)
C14 C13 H13 120.6
C12 C13 H13 120.6
N14 C14 C13 124.4(4)
N14 C14 H14 117.8
C13 C14 H14 117.8
C16 C15 C12 118.7(3)
C16 C15 H15 120.7
C12 C15 H15 120.7
N14 C16 C15 124.2(4)
N14 C16 H16 117.9
C15 C16 H16 117.9
O333 N111 O111 122.0(4)
O333 N111 O222 119.8(4)
O111 N111 O222 118.2(3)
C222 O101 C444 113.0(14)
C111 C222 O101 107.4(11)
C333 C444 O101 102.2(19)

loop_
_geom_bond_atom_site_label_1
_geom_bond_atom_site_label_2
_geom_bond_distance
Co01 N10 1.919(2)
Co01 N5 1.919(3)
Co01 N4 1.953(3)
Co01 N3 1.953(3)
Co01 N1 1.955(3)
Co01 N2 1.956(3)
N1 C1 1.479(4)
N1 H1A 0.9000
N1 H1B 0.9000
N2 C2 1.482(5)
N2 H2A 0.9000
N2 H2B 0.9000
N3 C3 1.477(5)
N3 H3A 0.9000
N3 H3B 0.9000
N4 C4 1.474(4)
N4 H4A 0.9000
N4 H4B 0.9000
N5 N6 1.314(4)
N5 N8 1.328(4)
N6 N7 1.340(4)
N7 C5 1.333(5)
N8 C5 1.324(5)
N9 C10 1.320(7)
N9 C8 1.331(7)
N10 N11 1.313(4)
N10 N13 1.335(3)
N11 N12 1.337(4)
N12 C11 1.336(4)
N13 C11 1.331(4)
N14 C14 1.327(5)
N14 C16 1.330(5)
C1 C2 1.507(5)
C1 H1C 0.9700
C1 H1D 0.9700
C2 H2C 0.9700
C2 H2D 0.9700
C3 C4 1.491(5)
C3 H3C 0.9700
C3 H3D 0.9700
C4 H4C 0.9700
C4 H4D 0.9700
C5 C6 1.470(5)
C6 C7 1.375(6)
C6 C9 1.375(6)
C7 C8 1.382(6)
C7 H7 0.9300
C8 H8 0.9300
C9 C10 1.391(7)
C9 H9 0.9300
C10 H10 0.9300
C11 C12 1.472(4)
C12 C13 1.385(5)
C12 C15 1.385(5)
C13 C14 1.376(5)
C13 H13 0.9300
C14 H14 0.9300
C15 C16 1.382(5)
C15 H15 0.9300
C16 H16 0.9300
N111 O333 1.216(4)
N111 O111 1.235(4)
N111 O222 1.246(4)
O101 C222 1.490(14)
O101 C444 1.79(2)
C111 C222 1.349(17)
C333 C444 1.22(2)

loop_
_geom_torsion_atom_site_label_1
_geom_torsion_atom_site_label_2
_geom_torsion_atom_site_label_3
_geom_torsion_atom_site_label_4
_geom_torsion
N10 Co01 N1 C1 -172.3(3)
N5 Co01 N1 C1 99.7(3)
N4 Co01 N1 C1 -80.9(3)
N3 Co01 N1 C1 -46(2)
N2 Co01 N1 C1 11.2(3)
N10 Co01 N2 C2 -24.7(14)
N5 Co01 N2 C2 -74.7(3)
N4 Co01 N2 C2 109.0(3)
N3 Co01 N2 C2 -165.8(2)
N1 Co01 N2 C2 16.8(2)
N10 Co01 N3 C3 78.8(2)
N5 Co01 N3 C3 166.8(2)
N4 Co01 N3 C3 -12.5(2)
N1 Co01 N3 C3 -47(2)
N2 Co01 N3 C3 -104.5(2)
N10 Co01 N4 C4 -106.2(2)
N5 Co01 N4 C4 -25.7(17)
N3 Co01 N4 C4 -15.0(2)
N1 Co01 N4 C4 163.3(2)
N2 Co01 N4 C4 77.6(2)
N10 Co01 N5 N6 138.2(3)
N4 Co01 N5 N6 57.6(17)
N3 Co01 N5 N6 47.0(3)
N1 Co01 N5 N6 -131.3(3)
N2 Co01 N5 N6 -45.8(3)
N10 Co01 N5 N8 -38.0(3)
N4 Co01 N5 N8 -118.7(16)
N3 Co01 N5 N8 -129.3(3)
N1 Co01 N5 N8 52.4(3)
N2 Co01 N5 N8 138.0(3)
N8 N5 N6 N7 -1.4(5)
Co01 N5 N6 N7 -178.1(3)
N5 N6 N7 C5 0.7(5)
N6 N5 N8 C5 1.5(4)
Co01 N5 N8 C5 178.2(3)
N5 Co01 N10 N11 -64.1(3)
N4 Co01 N10 N11 112.1(3)
N3 Co01 N10 N11 27.0(3)
N1 Co01 N10 N11 -155.5(3)
N2 Co01 N10 N11 -114.2(12)
N5 Co01 N10 N13 101.4(3)
N4 Co01 N10 N13 -82.4(3)
N3 Co01 N10 N13 -167.5(3)
N1 Co01 N10 N13 10.0(3)
N2 Co01 N10 N13 51.3(13)
N13 N10 N11 N12 -0.5(4)
Co01 N10 N11 N12 166.3(2)
N10 N11 N12 C11 0.2(4)
N11 N10 N13 C11 0.6(4)
Co01 N10 N13 C11 -166.5(2)
Co01 N1 C1 C2 -36.1(4)
Co01 N2 C2 C1 -40.5(4)
N1 C1 C2 N2 49.7(4)
Co01 N3 C3 C4 37.0(3)
Co01 N4 C4 C3 38.7(4)
N3 C3 C4 N4 -48.8(4)
N5 N8 C5 N7 -1.1(5)
N5 N8 C5 C6 179.1(4)
N6 N7 C5 N8 0.3(5)
N6 N7 C5 C6 -179.9(4)
N8 C5 C6 C7 18.6(7)
N7 C5 C6 C7 -161.2(4)
N8 C5 C6 C9 -160.5(5)
N7 C5 C6 C9 19.7(7)
C9 C6 C7 C8 0.4(8)
C5 C6 C7 C8 -178.8(5)
C10 N9 C8 C7 0.1(10)
C6 C7 C8 N9 -0.3(9)
C7 C6 C9 C10 -0.3(8)
C5 C6 C9 C10 178.9(5)
C8 N9 C10 C9 0.1(10)
C6 C9 C10 N9 0.0(10)
N10 N13 C11 N12 -0.4(4)
N10 N13 C11 C12 -179.4(3)
N11 N12 C11 N13 0.2(4)
N11 N12 C11 C12 179.1(3)
N13 C11 C12 C13 -167.7(4)
N12 C11 C12 C13 13.4(6)
N13 C11 C12 C15 14.6(6)
N12 C11 C12 C15 -164.3(4)
C15 C12 C13 C14 1.6(6)
C11 C12 C13 C14 -176.2(4)
C16 N14 C14 C13 -2.3(7)
C12 C13 C14 N14 0.2(7)
C13 C12 C15 C16 -1.3(6)
C11 C12 C15 C16 176.4(4)
C14 N14 C16 C15 2.5(7)
C12 C15 C16 N14 -0.8(7)
C444 O101 C222 C111 -164.7(14)
C222 O101 C444 C333 -82(3)
